data_1501681
loop_
_publ_author_name
'Huang, Hong'
'Fu, Qiang'
'Zhuang, Shaoqing'
'Liu, Yakun'
'Wang, Lei'
'Chen, Jiangshan'
'Ma, Dongge'
'Yang, Chuluo'

_publ_section_title
;
 Novel Deep Blue OLED Emitters with
 1,3,5-Tri(anthracen-10-yl)benzene-Centered Starburst Oligofluorenes
;
_journal_issue 11
_journal_name_full 'The Journal of Physical Chemistry C'
_journal_page_first 4872
_journal_paper_doi 10.1021/jp110652y
_journal_volume 115
_journal_year 2011
_chemical_formula_sum 'C196 H128 Cl8'
_chemical_formula_weight 2766.58
_chemical_name_systematic
; 
 ? 
;
_space_group_IT_number 14
_symmetry_cell_setting monoclinic
_symmetry_space_group_name_Hall '-P 2ybc'
_symmetry_space_group_name_H-M 'P 1 21/c 1'
_atom_sites_solution_hydrogens geom
_atom_sites_solution_primary direct
_atom_sites_solution_secondary difmap
_audit_creation_method SHELXL-97
_cell_angle_alpha 90.00
_cell_angle_beta 121.146(11)
_cell_angle_gamma 90.00
_cell_formula_units_Z 1
_cell_length_a 11.849(3)
_cell_length_b 17.350(5)
_cell_length_c 21.055(4)
_cell_measurement_reflns_used 3960
_cell_measurement_temperature 298(2)
_cell_measurement_theta_max 21.08
_cell_measurement_theta_min 2.26
_cell_volume 3704.5(16)
_computing_cell_refinement 'Bruker SMART'
_computing_data_collection 'Bruker SMART'
_computing_data_reduction 'Bruker SAINT'
_computing_molecular_graphics 'Bruker SHELXTL'
_computing_publication_material 'Bruker SHELXTL'
_computing_structure_refinement 'SHELXL-97 (Sheldrick, 1997)'
_computing_structure_solution 'SHELXS-97 (Sheldrick, 1990)'
_diffrn_ambient_temperature 298(2)
_diffrn_measured_fraction_theta_full 0.999
_diffrn_measured_fraction_theta_max 0.999
_diffrn_measurement_device_type 'CCD area detector'
_diffrn_measurement_method 'phi and omega scans'
_diffrn_radiation_monochromator graphite
_diffrn_radiation_source 'fine-focus sealed tube'
_diffrn_radiation_type MoK\a
_diffrn_radiation_wavelength 0.71073
_diffrn_reflns_av_R_equivalents 0.0405
_diffrn_reflns_av_sigmaI/netI 0.0305
_diffrn_reflns_limit_h_max 12
_diffrn_reflns_limit_h_min -12
_diffrn_reflns_limit_k_max 18
_diffrn_reflns_limit_k_min -18
_diffrn_reflns_limit_l_max 22
_diffrn_reflns_limit_l_min -22
_diffrn_reflns_number 23424
_diffrn_reflns_theta_full 22.50
_diffrn_reflns_theta_max 22.50
_diffrn_reflns_theta_min 2.01
_exptl_absorpt_coefficient_mu 0.209
_exptl_absorpt_correction_type none
_exptl_crystal_colour colorless
_exptl_crystal_density_diffrn 1.240
_exptl_crystal_density_meas 0
_exptl_crystal_density_method 'not measured'
_exptl_crystal_description block
_exptl_crystal_F_000 1440
_exptl_crystal_size_max 0.30
_exptl_crystal_size_mid 0.20
_exptl_crystal_size_min 0.20
_refine_diff_density_max 0.464
_refine_diff_density_min -0.512
_refine_diff_density_rms 0.052
_refine_ls_extinction_method none
_refine_ls_goodness_of_fit_ref 1.159
_refine_ls_hydrogen_treatment mixed
_refine_ls_matrix_type full
_refine_ls_number_parameters 460
_refine_ls_number_reflns 4842
_refine_ls_number_restraints 0
_refine_ls_restrained_S_all 1.159
_refine_ls_R_factor_all 0.1263
_refine_ls_R_factor_gt 0.1121
_refine_ls_shift/su_max 0.000
_refine_ls_shift/su_mean 0.000
_refine_ls_structure_factor_coef Fsqd
_refine_ls_weighting_details 'calc w=1/[\s^2^(Fo^2^)+(0.0855P)^2^+6.8797P] where P=(Fo^2^+2Fc^2^)/3'
_refine_ls_weighting_scheme calc
_refine_ls_wR_factor_gt 0.2491
_refine_ls_wR_factor_ref 0.2583
_reflns_number_gt 4128
_reflns_number_total 4842
_reflns_threshold_expression >2sigma(I)
_cod_data_source_file jp110652y_si_002.cif
_cod_data_source_block 091123bm
_cod_depositor_comments
;
The following automatic conversions were performed:

'_symmetry_cell_setting' value 'Monoclinic' changed to 'monoclinic'
according to /home/saulius/struct/CIF-dictionaries/cif_core.dic
dictionary named 'cif_core.dic' version 2.4.1 from 2010-06-29.

Automatic conversion script
Id: cif_fix_values 1715 2011-07-08 13:25:40Z adriana 
;
_cod_original_sg_symbol_H-M P2(1)/n
_cod_database_code 1501681

loop_
_symmetry_equiv_pos_as_xyz
'x, y, z'
'-x, y+1/2, -z+1/2'
'-x, -y, -z'
'x, -y-1/2, z-1/2'

loop_
_atom_site_label
_atom_site_type_symbol
_atom_site_fract_x
_atom_site_fract_y
_atom_site_fract_z
_atom_site_U_iso_or_equiv
_atom_site_adp_type
_atom_site_occupancy
_atom_site_symmetry_multiplicity
_atom_site_calc_flag
_atom_site_refinement_flags
Cl2 Cl 1.0259(4) 0.8352(2) 0.5289(2) 0.2007(17) Uani 1 1 d .
C49 C 0.9721(11) 0.8998(7) 0.5714(11) 0.260(9) Uani 1 1 d .
H49A H 0.8890 0.9217 0.5334 0.312 Uiso 1 1 calc R
H49B H 0.9550 0.8709 0.6050 0.312 Uiso 1 1 calc R
C1 C -0.2222(5) 0.8201(3) 0.1882(3) 0.0530(14) Uani 1 1 d .
C2 C 0.1936(5) 0.8138(3) 0.3390(3) 0.0472(13) Uani 1 1 d .
H2 H 0.2844 0.8122 0.3714 0.057 Uiso 1 1 calc R
C3 C 0.1932(5) 0.6691(3) 0.3407(3) 0.0532(14) Uani 1 1 d .
C4 C -0.0752(5) 0.8187(3) 0.2413(3) 0.0502(13) Uani 1 1 d .
C5 C -0.0101(4) 0.7487(3) 0.2639(3) 0.0494(13) Uani 1 1 d .
H5 H -0.0575 0.7032 0.2451 0.059 Uiso 1 1 calc R
C6 C -0.4946(6) 0.8200(3) 0.0906(4) 0.0700(18) Uani 1 1 d .
H6 H -0.5854 0.8197 0.0579 0.084 Uiso 1 1 calc R
C7 C -0.2722(5) 0.8117(3) 0.1120(3) 0.0521(13) Uani 1 1 d .
C8 C 0.2081(5) 0.9580(3) 0.3475(3) 0.0506(13) Uani 1 1 d .
C9 C 0.1315(4) 0.8849(3) 0.3174(3) 0.0471(12) Uani 1 1 d .
C10 C 0.1246(5) 0.7452(3) 0.3140(3) 0.0473(13) Uani 1 1 d .
C11 C -0.0034(5) 0.8861(3) 0.2689(3) 0.0506(13) Uani 1 1 d .
H11 H -0.0469 0.9332 0.2545 0.061 Uiso 1 1 calc R
C12 C 0.2677(4) 0.9752(3) 0.4234(3) 0.0555(15) Uani 1 1 d .
C13 C -0.4127(5) 0.8114(3) 0.0621(3) 0.0591(16) Uani 1 1 d .
C14 C 0.2676(5) 0.6390(3) 0.3118(3) 0.0577(16) Uani 1 1 d .
C15 C -0.4466(5) 0.8290(3) 0.1655(4) 0.0637(16) Uani 1 1 d .
C16 C -0.3066(5) 0.8295(3) 0.2159(3) 0.0569(14) Uani 1 1 d .
C17 C 0.3402(5) 1.0446(4) 0.4525(4) 0.0744(19) Uani 1 1 d .
C18 C -0.1919(6) 0.8026(3) 0.0807(3) 0.0673(17) Uani 1 1 d .
H18 H -0.1008 0.8015 0.1122 0.081 Uiso 1 1 calc R
C19 C -0.4619(7) 0.8036(3) -0.0159(4) 0.080(2) Uani 1 1 d .
H19 H -0.5526 0.8039 -0.0491 0.096 Uiso 1 1 calc R
C20 C 0.3515(6) 1.0939(4) 0.4057(6) 0.088(2) Uani 1 1 d .
H20 H 0.3994 1.1392 0.4251 0.106 Uiso 1 1 calc R
C21 C 0.3361(6) 0.5672(4) 0.3385(4) 0.079(2) Uani 1 1 d .
C22 C 0.2951(6) 1.0798(3) 0.3308(5) 0.0716(19) Uani 1 1 d .
C23 C 0.2195(5) 1.0091(3) 0.2998(4) 0.0596(15) Uani 1 1 d .
C24 C 0.1856(5) 0.6305(3) 0.3965(3) 0.0669(17) Uani 1 1 d .
C25 C -0.2596(6) 0.8366(3) 0.2932(4) 0.0700(17) Uani 1 1 d .
H25 H -0.1693 0.8363 0.3270 0.084 Uiso 1 1 calc R
C26 C 0.4002(6) 1.0603(5) 0.5306(5) 0.097(3) Uani 1 1 d .
H26 H 0.4481 1.1055 0.5501 0.117 Uiso 1 1 calc R
C27 C -0.2428(7) 0.7955(4) 0.0066(3) 0.083(2) Uani 1 1 d .
H27 H -0.1870 0.7905 -0.0119 0.100 Uiso 1 1 calc R
C28 C 0.2583(5) 0.9271(4) 0.4749(3) 0.0713(17) Uani 1 1 d .
H28 H 0.2095 0.8818 0.4579 0.086 Uiso 1 1 calc R
C29 C -0.5304(6) 0.8373(3) 0.1952(5) 0.081(2) Uani 1 1 d .
H29 H -0.6213 0.8381 0.1630 0.097 Uiso 1 1 calc R
C30 C 0.2851(6) 0.6770(4) 0.2580(4) 0.0734(17) Uani 1 1 d .
H30 H 0.2416 0.7233 0.2380 0.088 Uiso 1 1 calc R
C31 C -0.3805(8) 0.7959(4) -0.0420(4) 0.089(2) Uani 1 1 d .
H31 H -0.4154 0.7907 -0.0928 0.107 Uiso 1 1 calc R
C32 C 0.2563(8) 0.5561(4) 0.4231(4) 0.088(2) Uani 1 1 d .
C33 C 0.3240(7) 0.5297(4) 0.3907(5) 0.097(3) Uani 1 1 d .
H33 H 0.3649 0.4819 0.4061 0.116 Uiso 1 1 calc R
C34 C 0.4150(7) 0.5380(5) 0.3112(6) 0.109(3) Uani 1 1 d .
H34 H 0.4569 0.4907 0.3281 0.131 Uiso 1 1 calc R
C35 C 0.1193(7) 0.6606(4) 0.4310(4) 0.089(2) Uani 1 1 d .
H35 H 0.0746 0.7072 0.4144 0.106 Uiso 1 1 calc R
C36 C 0.1630(7) 0.9950(4) 0.2231(4) 0.0809(19) Uani 1 1 d .
H36 H 0.1166 0.9495 0.2026 0.097 Uiso 1 1 calc R
C37 C -0.3428(8) 0.8436(4) 0.3181(4) 0.089(2) Uani 1 1 d .
H37 H -0.3090 0.8482 0.3688 0.106 Uiso 1 1 calc R
C38 C -0.4814(8) 0.8440(4) 0.2685(5) 0.095(2) Uani 1 1 d .
H38 H -0.5379 0.8489 0.2867 0.114 Uiso 1 1 calc R
C39 C 0.4297(10) 0.5776(6) 0.2619(7) 0.135(4) Uani 1 1 d .
H39 H 0.4839 0.5586 0.2457 0.163 Uiso 1 1 calc R
C40 C 0.3167(7) 0.9443(5) 0.5467(4) 0.098(2) Uani 1 1 d .
H40 H 0.3090 0.9102 0.5783 0.117 Uiso 1 1 calc R
C41 C 0.3087(9) 1.1297(5) 0.2837(7) 0.112(3) Uani 1 1 d .
H41 H 0.3588 1.1741 0.3035 0.135 Uiso 1 1 calc R
C42 C 0.2530(11) 1.1165(5) 0.2114(8) 0.122(4) Uani 1 1 d .
H42 H 0.2639 1.1520 0.1819 0.147 Uiso 1 1 calc R
C43 C 0.3882(8) 1.0109(6) 0.5756(5) 0.111(3) Uani 1 1 d .
H43 H 0.4278 1.0216 0.6260 0.133 Uiso 1 1 calc R
C44 C 0.2496(11) 0.5217(7) 0.4801(7) 0.150(5) Uani 1 1 d .
H44 H 0.2933 0.4749 0.4979 0.181 Uiso 1 1 calc R
C45 C 0.3643(8) 0.6472(5) 0.2346(5) 0.103(2) Uani 1 1 d .
H45 H 0.3747 0.6741 0.1997 0.124 Uiso 1 1 calc R
C46 C 0.1761(9) 1.0482(5) 0.1780(5) 0.113(3) Uani 1 1 d .
H46 H 0.1358 1.0398 0.1272 0.135 Uiso 1 1 calc R
C47 C 0.1193(9) 0.6231(7) 0.4877(5) 0.136(4) Uani 1 1 d .
H47 H 0.0770 0.6445 0.5104 0.163 Uiso 1 1 calc R
C48 C 0.1853(13) 0.5499(8) 0.5122(6) 0.162(6) Uani 1 1 d .
H48 H 0.1835 0.5226 0.5496 0.195 Uiso 1 1 calc R
Cl1 Cl 1.0739(3) 0.9720(2) 0.61882(18) 0.1811(15) Uani 1 1 d .

loop_
_atom_site_aniso_label
_atom_site_aniso_U_11
_atom_site_aniso_U_22
_atom_site_aniso_U_33
_atom_site_aniso_U_23
_atom_site_aniso_U_13
_atom_site_aniso_U_12
Cl2 0.172(3) 0.197(3) 0.280(4) -0.094(3) 0.150(3) -0.074(3)
C49 0.107(8) 0.125(9) 0.55(3) -0.080(14) 0.175(13) -0.004(7)
C1 0.039(3) 0.035(3) 0.058(3) -0.007(2) 0.005(3) 0.000(2)
C2 0.037(3) 0.039(3) 0.044(3) -0.002(2) 0.006(2) -0.003(2)
C3 0.034(3) 0.034(3) 0.059(3) 0.002(3) 0.001(2) -0.009(2)
C4 0.039(3) 0.044(3) 0.046(3) -0.001(2) 0.007(2) 0.002(2)
C5 0.039(3) 0.038(3) 0.046(3) -0.003(2) 0.004(2) -0.006(2)
C6 0.042(3) 0.035(3) 0.086(5) -0.007(3) 0.000(3) 0.001(2)
C7 0.040(3) 0.041(3) 0.052(3) -0.001(2) 0.007(3) 0.001(2)
C8 0.039(3) 0.036(3) 0.073(4) -0.006(3) 0.026(3) -0.001(2)
C9 0.039(3) 0.041(3) 0.043(3) -0.005(2) 0.008(2) -0.008(2)
C10 0.043(3) 0.039(3) 0.041(3) 0.002(2) 0.008(2) -0.002(2)
C11 0.046(3) 0.035(3) 0.053(3) -0.004(2) 0.013(3) 0.003(2)
C12 0.032(3) 0.056(3) 0.062(4) -0.023(3) 0.013(3) -0.002(2)
C13 0.047(3) 0.033(3) 0.054(4) -0.003(2) -0.003(3) 0.007(2)
C14 0.034(3) 0.033(3) 0.068(4) -0.012(3) -0.001(3) -0.005(2)
C15 0.045(3) 0.037(3) 0.081(4) -0.003(3) 0.013(3) -0.004(2)
C16 0.049(3) 0.033(3) 0.071(4) -0.003(3) 0.019(3) -0.002(2)
C17 0.039(3) 0.059(4) 0.106(5) -0.035(4) 0.024(3) -0.008(3)
C18 0.062(4) 0.056(4) 0.053(4) -0.004(3) 0.008(3) 0.006(3)
C19 0.063(4) 0.051(4) 0.069(5) -0.008(3) -0.005(4) 0.011(3)
C20 0.051(4) 0.046(4) 0.156(8) -0.034(5) 0.046(5) -0.005(3)
C21 0.057(4) 0.041(4) 0.097(5) -0.008(4) 0.011(4) -0.006(3)
C22 0.056(4) 0.032(3) 0.140(6) 0.016(4) 0.060(4) 0.009(3)
C23 0.055(3) 0.038(3) 0.088(4) 0.000(3) 0.038(3) 0.009(3)
C24 0.048(3) 0.059(4) 0.063(4) 0.014(3) 0.007(3) -0.015(3)
C25 0.071(4) 0.055(4) 0.077(4) -0.007(3) 0.033(4) 0.002(3)
C26 0.047(4) 0.097(6) 0.110(6) -0.076(5) 0.014(4) -0.001(4)
C27 0.083(5) 0.082(5) 0.057(4) 0.004(3) 0.016(4) 0.017(4)
C28 0.050(3) 0.092(5) 0.055(4) -0.019(3) 0.015(3) -0.002(3)
C29 0.056(4) 0.051(4) 0.127(7) -0.005(4) 0.042(4) -0.005(3)
C30 0.069(4) 0.056(4) 0.083(4) -0.014(3) 0.030(4) -0.011(3)
C31 0.094(5) 0.076(5) 0.047(4) -0.006(3) 0.001(4) 0.017(4)
C32 0.084(5) 0.053(4) 0.074(5) 0.028(4) 0.003(4) -0.035(4)
C33 0.068(5) 0.054(4) 0.113(6) 0.003(4) 0.006(4) -0.002(4)
C34 0.059(4) 0.052(5) 0.173(9) -0.042(5) 0.029(5) 0.006(4)
C35 0.074(4) 0.101(5) 0.068(4) 0.016(4) 0.020(4) -0.026(4)
C36 0.101(5) 0.058(4) 0.098(5) 0.022(4) 0.062(4) 0.019(4)
C37 0.091(5) 0.076(5) 0.102(5) -0.011(4) 0.053(5) -0.007(4)
C38 0.099(6) 0.081(5) 0.132(7) -0.005(5) 0.078(6) -0.004(4)
C39 0.100(7) 0.095(8) 0.207(12) -0.070(8) 0.076(8) -0.025(6)
C40 0.076(5) 0.126(7) 0.072(5) -0.025(5) 0.025(4) 0.005(5)
C41 0.101(6) 0.062(5) 0.202(10) 0.014(7) 0.098(8) 0.010(4)
C42 0.144(9) 0.070(6) 0.218(12) 0.063(7) 0.140(9) 0.030(6)
C43 0.077(5) 0.143(9) 0.078(6) -0.041(6) 0.016(5) 0.026(6)
C44 0.132(9) 0.114(8) 0.139(10) 0.055(8) 0.022(7) -0.041(7)
C45 0.106(6) 0.096(6) 0.121(6) -0.049(5) 0.068(5) -0.023(5)
C46 0.143(8) 0.101(7) 0.126(7) 0.035(6) 0.092(6) 0.044(6)
C47 0.130(7) 0.180(10) 0.094(6) 0.027(7) 0.056(6) -0.051(7)
C48 0.165(11) 0.169(13) 0.104(8) 0.078(8) 0.035(7) -0.065(9)
Cl1 0.134(2) 0.188(3) 0.171(3) -0.029(2) 0.043(2) 0.057(2)

loop_
_atom_type_symbol
_atom_type_description
_atom_type_scat_dispersion_real
_atom_type_scat_dispersion_imag
_atom_type_scat_source
C C 0.0033 0.0016 'International Tables Vol C Tables 4.2.6.8 and 6.1.1.4'
H H 0.0000 0.0000 'International Tables Vol C Tables 4.2.6.8 and 6.1.1.4'
Cl Cl 0.1484 0.1585 'International Tables Vol C Tables 4.2.6.8 and 6.1.1.4'

loop_
_geom_angle_atom_site_label_1
_geom_angle_atom_site_label_2
_geom_angle_atom_site_label_3
_geom_angle
Cl1 C49 Cl2 116.6(6)
Cl1 C49 H49A 108.2
Cl2 C49 H49A 108.2
Cl1 C49 H49B 108.2
Cl2 C49 H49B 108.2
H49A C49 H49B 107.3
C7 C1 C16 121.1(5)
C7 C1 C4 119.3(5)
C16 C1 C4 119.6(5)
C10 C2 C9 122.1(4)
C10 C2 H2 119.0
C9 C2 H2 119.0
C24 C3 C14 120.9(5)
C24 C3 C10 118.7(5)
C14 C3 C10 120.3(5)
C5 C4 C11 119.0(4)
C5 C4 C1 119.7(4)
C11 C4 C1 121.4(4)
C4 C5 C10 121.2(4)
C4 C5 H5 119.4
C10 C5 H5 119.4
C15 C6 C13 122.6(5)
C15 C6 H6 118.7
C13 C6 H6 118.7
C1 C7 C18 123.7(5)
C1 C7 C13 118.8(5)
C18 C7 C13 117.5(5)
C23 C8 C12 120.3(5)
C23 C8 C9 119.7(5)
C12 C8 C9 120.0(5)
C11 C9 C2 118.1(4)
C11 C9 C8 121.0(4)
C2 C9 C8 120.8(4)
C2 C10 C5 118.2(4)
C2 C10 C3 121.0(4)
C5 C10 C3 120.8(4)
C9 C11 C4 121.4(4)
C9 C11 H11 119.3
C4 C11 H11 119.3
C8 C12 C28 123.5(5)
C8 C12 C17 120.4(6)
C28 C12 C17 116.1(6)
C6 C13 C19 122.9(5)
C6 C13 C7 119.2(5)
C19 C13 C7 117.9(6)
C3 C14 C30 123.9(5)
C3 C14 C21 120.6(6)
C30 C14 C21 115.5(6)
C6 C15 C29 122.8(6)
C6 C15 C16 118.8(6)
C29 C15 C16 118.4(6)
C1 C16 C25 122.8(5)
C1 C16 C15 119.5(5)
C25 C16 C15 117.7(6)
C20 C17 C12 119.0(6)
C20 C17 C26 122.1(7)
C12 C17 C26 118.9(8)
C27 C18 C7 122.5(6)
C27 C18 H18 118.7
C7 C18 H18 118.7
C31 C19 C13 121.7(6)
C31 C19 H19 119.2
C13 C19 H19 119.2
C17 C20 C22 123.0(6)
C17 C20 H20 118.5
C22 C20 H20 118.5
C33 C21 C34 121.9(8)
C33 C21 C14 117.5(7)
C34 C21 C14 120.6(8)
C20 C22 C41 122.7(8)
C20 C22 C23 118.8(6)
C41 C22 C23 118.4(8)
C8 C23 C36 123.1(5)
C8 C23 C22 118.5(6)
C36 C23 C22 118.4(6)
C3 C24 C35 123.3(6)
C3 C24 C32 117.8(7)
C35 C24 C32 118.8(7)
C37 C25 C16 121.5(6)
C37 C25 H25 119.3
C16 C25 H25 119.3
C43 C26 C17 121.1(7)
C43 C26 H26 119.5
C17 C26 H26 119.5
C18 C27 C31 119.7(7)
C18 C27 H27 120.2
C31 C27 H27 120.2
C40 C28 C12 122.4(7)
C40 C28 H28 118.8
C12 C28 H28 118.8
C38 C29 C15 121.8(6)
C38 C29 H29 119.1
C15 C29 H29 119.1
C45 C30 C14 121.6(7)
C45 C30 H30 119.2
C14 C30 H30 119.2
C19 C31 C27 120.7(6)
C19 C31 H31 119.7
C27 C31 H31 119.7
C33 C32 C44 126.7(9)
C33 C32 C24 117.7(6)
C44 C32 C24 115.5(10)
C21 C33 C32 125.4(7)
C21 C33 H33 117.3
C32 C33 H33 117.3
C39 C34 C21 120.8(8)
C39 C34 H34 119.6
C21 C34 H34 119.6
C47 C35 C24 121.7(9)
C47 C35 H35 119.1
C24 C35 H35 119.1
C46 C36 C23 120.7(7)
C46 C36 H36 119.6
C23 C36 H36 119.6
C25 C37 C38 121.2(7)
C25 C37 H37 119.4
C38 C37 H37 119.4
C29 C38 C37 119.5(7)
C29 C38 H38 120.3
C37 C38 H38 120.3
C34 C39 C45 120.2(10)
C34 C39 H39 119.9
C45 C39 H39 119.9
C28 C40 C43 122.1(9)
C28 C40 H40 118.9
C43 C40 H40 118.9
C42 C41 C22 122.7(9)
C42 C41 H41 118.7
C22 C41 H41 118.7
C41 C42 C46 121.0(8)
C41 C42 H42 119.5
C46 C42 H42 119.5
C26 C43 C40 119.4(8)
C26 C43 H43 120.3
C40 C43 H43 120.3
C48 C44 C32 125.5(12)
C48 C44 H44 117.2
C32 C44 H44 117.2
C30 C45 C39 121.3(9)
C30 C45 H45 119.4
C39 C45 H45 119.4
C36 C46 C42 118.8(8)
C36 C46 H46 120.6
C42 C46 H46 120.6
C35 C47 C48 119.3(11)
C35 C47 H47 120.4
C48 C47 H47 120.4
C44 C48 C47 119.1(10)
C44 C48 H48 120.5
C47 C48 H48 120.5

loop_
_geom_bond_atom_site_label_1
_geom_bond_atom_site_label_2
_geom_bond_distance
Cl2 C49 1.748(13)
C49 Cl1 1.666(12)
C49 H49A 0.9700
C49 H49B 0.9700
C1 C7 1.402(7)
C1 C16 1.404(8)
C1 C4 1.506(7)
C2 C10 1.384(6)
C2 C9 1.386(7)
C2 H2 0.9300
C3 C24 1.395(8)
C3 C14 1.405(8)
C3 C10 1.499(7)
C4 C5 1.383(7)
C4 C11 1.386(7)
C5 C10 1.387(6)
C5 H5 0.9300
C6 C15 1.381(8)
C6 C13 1.389(8)
C6 H6 0.9300
C7 C18 1.419(8)
C7 C13 1.437(7)
C8 C23 1.399(8)
C8 C12 1.405(7)
C8 C9 1.497(7)
C9 C11 1.381(6)
C11 H11 0.9300
C12 C28 1.418(8)
C12 C17 1.420(8)
C13 C19 1.435(9)
C14 C30 1.417(8)
C14 C21 1.434(8)
C15 C29 1.429(9)
C15 C16 1.434(7)
C16 C25 1.427(8)
C17 C20 1.363(10)
C17 C26 1.441(10)
C18 C27 1.356(8)
C18 H18 0.9300
C19 C31 1.343(10)
C19 H19 0.9300
C20 C22 1.380(10)
C20 H20 0.9300
C21 C33 1.348(11)
C21 C34 1.419(11)
C22 C41 1.386(11)
C22 C23 1.460(8)
C23 C36 1.413(9)
C24 C35 1.417(9)
C24 C32 1.481(9)
C25 C37 1.339(9)
C25 H25 0.9300
C26 C43 1.339(11)
C26 H26 0.9300
C27 C31 1.409(9)
C27 H27 0.9300
C28 C40 1.331(8)
C28 H28 0.9300
C29 C38 1.344(10)
C29 H29 0.9300
C30 C45 1.366(9)
C30 H30 0.9300
C31 H31 0.9300
C32 C33 1.373(11)
C32 C44 1.380(13)
C33 H33 0.9300
C34 C39 1.329(13)
C34 H34 0.9300
C35 C47 1.360(10)
C35 H35 0.9300
C36 C46 1.389(10)
C36 H36 0.9300
C37 C38 1.419(10)
C37 H37 0.9300
C38 H38 0.9300
C39 C45 1.389(13)
C39 H39 0.9300
C40 C43 1.374(12)
C40 H40 0.9300
C41 C42 1.329(12)
C41 H41 0.9300
C42 C46 1.437(13)
C42 H42 0.9300
C43 H43 0.9300
C44 C48 1.345(16)
C44 H44 0.9300
C45 H45 0.9300
C46 H46 0.9300
C47 C48 1.440(17)
C47 H47 0.9300
C48 H48 0.9300
